data_4076060
loop_
_publ_author_name
'Hill, Anthony F.'
'Tocher, Derek A.'
'White, Andrew J. P.'
'Williams, David J.'
'Wilton-Ely, James D. E. T.'

_publ_section_title
;
 Thiocarbamoyl Complexes of Ruthenium(II), Rhodium(III), and Iridium(III)
;
_journal_issue 22
_journal_name_full Organometallics
_journal_page_first 5342
_journal_paper_doi 10.1021/om050514c
_journal_volume 24
_journal_year 2005
_chemical_formula_sum 'C41 H37 Cl4 N O P2 Ru S'
_chemical_formula_weight 896.59
_chemical_name_systematic
; 
 ? 
;
_space_group_IT_number 14
_symmetry_cell_setting monoclinic
_symmetry_space_group_name_Hall '-P 2yn'
_symmetry_space_group_name_H-M 'P 1 21/n 1'
_atom_sites_solution_hydrogens geom
_atom_sites_solution_primary direct
_atom_sites_solution_secondary difmap
_audit_creation_method SHELXL-97
_cell_angle_alpha 90.00
_cell_angle_beta 92.716(8)
_cell_angle_gamma 90.00
_cell_formula_units_Z 4
_cell_length_a 17.314(2)
_cell_length_b 9.4199(10)
_cell_length_c 25.059(3)
_cell_measurement_temperature 293(2)
_cell_volume 4082.4(8)
_computing_cell_refinement 'Bruker XSCANS'
_computing_data_collection 'Bruker XSCANS'
_computing_data_reduction 'Bruker SHELXTL'
_computing_molecular_graphics 'Bruker SHELXTL'
_computing_publication_material 'Bruker SHELXTL'
_computing_structure_refinement 'SHELXL-97 (Sheldrick, 1997)'
_computing_structure_solution 'SHELXS-97 (Sheldrick, 1990)'
_diffrn_ambient_temperature 293(2)
_diffrn_measured_fraction_theta_full 0.998
_diffrn_measured_fraction_theta_max 0.998
_diffrn_measurement_device_type 'Bruker P4'
_diffrn_measurement_method '\w scans'
_diffrn_radiation_monochromator graphite
_diffrn_radiation_source 'fine-focus sealed tube'
_diffrn_radiation_type MoK\a
_diffrn_radiation_wavelength 0.71073
_diffrn_reflns_av_R_equivalents 0.0668
_diffrn_reflns_av_sigmaI/netI 0.1863
_diffrn_reflns_limit_h_max 20
_diffrn_reflns_limit_h_min 0
_diffrn_reflns_limit_k_max 11
_diffrn_reflns_limit_k_min 0
_diffrn_reflns_limit_l_max 29
_diffrn_reflns_limit_l_min -29
_diffrn_reflns_number 7433
_diffrn_reflns_theta_full 25.00
_diffrn_reflns_theta_max 25.00
_diffrn_reflns_theta_min 2.31
_exptl_absorpt_coefficient_mu 0.808
_exptl_absorpt_correction_T_max 0.9370
_exptl_absorpt_correction_T_min 0.8896
_exptl_absorpt_correction_type 'Face-indexed numerical'
_exptl_crystal_colour 'Pale yellow'
_exptl_crystal_density_diffrn 1.459
_exptl_crystal_density_method 'not measured'
_exptl_crystal_description blocks
_exptl_crystal_F_000 1824
_exptl_crystal_size_max 0.14
_exptl_crystal_size_mid 0.09
_exptl_crystal_size_min 0.08
_refine_diff_density_max 0.657
_refine_diff_density_min -0.513
_refine_diff_density_rms 0.109
_refine_ls_extinction_method none
_refine_ls_goodness_of_fit_ref 0.913
_refine_ls_hydrogen_treatment mixed
_refine_ls_matrix_type full
_refine_ls_number_parameters 450
_refine_ls_number_reflns 7178
_refine_ls_number_restraints 244
_refine_ls_restrained_S_all 0.910
_refine_ls_R_factor_all 0.1972
_refine_ls_R_factor_gt 0.0792
_refine_ls_shift/su_max 0.001
_refine_ls_shift/su_mean 0.000
_refine_ls_structure_factor_coef Fsqd
_refine_ls_weighting_details 'calc w=1/[\s^2^(Fo^2^)+(0.0522P)^2^+0.0000P] where P=(Fo^2^+2Fc^2^)/3'
_refine_ls_weighting_scheme calc
_refine_ls_wR_factor_gt 0.1394
_refine_ls_wR_factor_ref 0.1692
_reflns_number_gt 3231
_reflns_number_total 7178
_reflns_threshold_expression >2sigma(I)
_cod_data_source_file om050514csi20050622_052344.cif
_cod_data_source_block Compound_3
_cod_depositor_comments
;
The following automatic conversions were performed:

'_symmetry_cell_setting' value 'Monoclinic' changed to 'monoclinic'
according to /home/saulius/struct/CIF-dictionaries/cif_core.dic
dictionary named 'cif_core.dic' version 2.4.1 from 2010-06-29.

Automatic conversion script
Id: cif_fix_values 1715 2011-07-08 13:25:40Z adriana 
;
_cod_original_cell_volume 4082.5(8)
_cod_original_sg_symbol_H-M P2(1)/n
_cod_database_code 4076060

loop_
_symmetry_equiv_pos_as_xyz
'x, y, z'
'-x+1/2, y+1/2, -z+1/2'
'-x, -y, -z'
'x-1/2, -y-1/2, z-1/2'

loop_
_atom_site_label
_atom_site_type_symbol
_atom_site_fract_x
_atom_site_fract_y
_atom_site_fract_z
_atom_site_U_iso_or_equiv
_atom_site_adp_type
_atom_site_occupancy
_atom_site_symmetry_multiplicity
_atom_site_calc_flag
_atom_site_refinement_flags
_atom_site_disorder_assembly
_atom_site_disorder_group
Ru Ru 0.32207(5) 0.34864(7) 0.60151(3) 0.0314(2) Uani 1 1 d . . .
Cl Cl 0.33062(16) 0.0891(2) 0.58994(10) 0.0516(7) Uani 1 1 d . . .
P1 P 0.45218(14) 0.3517(3) 0.63653(8) 0.0340(6) Uani 1 1 d . . .
P2 P 0.19391(14) 0.3384(3) 0.56360(9) 0.0373(6) Uani 1 1 d . . .
S1 S 0.27285(15) 0.4051(3) 0.69335(9) 0.0450(7) Uani 1 1 d . . .
C2 C 0.2982(5) 0.5158(9) 0.6443(3) 0.038(2) Uani 1 1 d . . .
N3 N 0.2978(4) 0.6529(8) 0.6431(3) 0.044(2) Uani 1 1 d . . .
C4 C 0.2738(6) 0.7394(11) 0.6878(4) 0.072(4) Uani 1 1 d . . .
H4A H 0.2256 0.7854 0.6781 0.107 Uiso 1 1 calc R . .
H4B H 0.3125 0.8098 0.6962 0.107 Uiso 1 1 calc R . .
H4C H 0.2674 0.6799 0.7183 0.107 Uiso 1 1 calc R . .
C5 C 0.3234(6) 0.7309(10) 0.5960(4) 0.058(3) Uani 1 1 d . . .
H5A H 0.3750 0.7658 0.6032 0.087 Uiso 1 1 calc R . .
H5B H 0.2892 0.8093 0.5885 0.087 Uiso 1 1 calc R . .
H5C H 0.3227 0.6684 0.5657 0.087 Uiso 1 1 calc R . .
C6 C 0.3540(6) 0.4247(10) 0.5392(4) 0.044(2) Uani 1 1 d . . .
O6 O 0.3738(5) 0.4800(8) 0.5015(3) 0.070(2) Uani 1 1 d . . .
C8 C 0.4695(4) 0.2718(6) 0.70280(19) 0.040(2) Uani 1 1 d G . .
C9 C 0.4234(3) 0.1579(7) 0.7166(2) 0.048(2) Uani 1 1 d G . .
H9A H 0.3837 0.1270 0.6931 0.058 Uiso 1 1 calc R . .
C10 C 0.4367(4) 0.0902(6) 0.7654(3) 0.065(3) Uani 1 1 d G . .
H10A H 0.4058 0.0141 0.7747 0.078 Uiso 1 1 calc R . .
C11 C 0.4960(4) 0.1364(7) 0.8005(2) 0.068(3) Uani 1 1 d G . .
H11A H 0.5049 0.0911 0.8332 0.082 Uiso 1 1 calc R . .
C12 C 0.5421(4) 0.2503(8) 0.7868(2) 0.064(3) Uani 1 1 d G . .
H12A H 0.5818 0.2812 0.8102 0.077 Uiso 1 1 calc R . .
C13 C 0.5288(4) 0.3180(6) 0.7379(3) 0.051(3) Uani 1 1 d G . .
H13A H 0.5597 0.3941 0.7287 0.061 Uiso 1 1 calc R . .
C14 C 0.5251(3) 0.2662(6) 0.5969(2) 0.040(2) Uani 1 1 d G . .
C15 C 0.5055(3) 0.2064(7) 0.5474(3) 0.051(3) Uani 1 1 d G . .
H15A H 0.4542 0.2063 0.5344 0.061 Uiso 1 1 calc R . .
C16 C 0.5625(4) 0.1466(7) 0.51721(19) 0.053(3) Uani 1 1 d G . .
H16A H 0.5493 0.1066 0.4841 0.064 Uiso 1 1 calc R . .
C17 C 0.6390(4) 0.1467(7) 0.5366(3) 0.059(3) Uani 1 1 d G . .
H17A H 0.6772 0.1068 0.5164 0.070 Uiso 1 1 calc R . .
C18 C 0.6586(3) 0.2065(8) 0.5861(3) 0.084(4) Uani 1 1 d G . .
H18A H 0.7099 0.2066 0.5990 0.101 Uiso 1 1 calc R . .
C19 C 0.6016(4) 0.2662(7) 0.6162(2) 0.063(3) Uani 1 1 d G . .
H19A H 0.6147 0.3063 0.6494 0.075 Uiso 1 1 calc R . .
C20 C 0.4902(4) 0.5336(5) 0.6436(2) 0.035(2) Uani 1 1 d G . .
C21 C 0.5302(4) 0.5947(7) 0.6026(2) 0.049(3) Uani 1 1 d G . .
H21A H 0.5430 0.5402 0.5733 0.059 Uiso 1 1 calc R . .
C22 C 0.5508(4) 0.7372(7) 0.6053(3) 0.069(4) Uani 1 1 d G . .
H22A H 0.5775 0.7780 0.5778 0.083 Uiso 1 1 calc R . .
C23 C 0.5316(4) 0.8186(5) 0.6490(3) 0.072(4) Uani 1 1 d G . .
H23A H 0.5455 0.9139 0.6508 0.086 Uiso 1 1 calc R . .
C24 C 0.4917(4) 0.7575(6) 0.6900(2) 0.066(3) Uani 1 1 d G . .
H24A H 0.4789 0.8119 0.7192 0.079 Uiso 1 1 calc R . .
C25 C 0.4710(4) 0.6150(6) 0.6873(2) 0.054(3) Uani 1 1 d G . .
H25A H 0.4443 0.5741 0.7147 0.065 Uiso 1 1 calc R . .
C26 C 0.1207(4) 0.2596(7) 0.6058(2) 0.048(3) Uani 1 1 d G . .
C27 C 0.0447(4) 0.3071(6) 0.6044(2) 0.053(3) Uani 1 1 d G . .
H27A H 0.0297 0.3831 0.5826 0.064 Uiso 1 1 calc R . .
C28 C -0.0090(3) 0.2409(8) 0.6356(3) 0.063(3) Uani 1 1 d G . .
H28A H -0.0599 0.2726 0.6347 0.075 Uiso 1 1 calc R . .
C29 C 0.0134(4) 0.1272(7) 0.6681(2) 0.063(3) Uani 1 1 d G . .
H29A H -0.0225 0.0829 0.6890 0.075 Uiso 1 1 calc R . .
C30 C 0.0895(4) 0.0797(6) 0.6695(2) 0.064(3) Uani 1 1 d G . .
H30A H 0.1044 0.0037 0.6913 0.077 Uiso 1 1 calc R . .
C31 C 0.1431(3) 0.1459(7) 0.6383(3) 0.051(3) Uani 1 1 d G . .
H31A H 0.1940 0.1141 0.6392 0.061 Uiso 1 1 calc R . .
C32 C 0.1580(4) 0.5163(5) 0.5471(3) 0.041(2) Uani 1 1 d G . .
C33 C 0.1337(4) 0.6030(7) 0.5880(2) 0.055(3) Uani 1 1 d G . .
H33A H 0.1297 0.5665 0.6222 0.066 Uiso 1 1 calc R . .
C34 C 0.1153(4) 0.7443(7) 0.5776(3) 0.077(4) Uani 1 1 d G . .
H34A H 0.0990 0.8023 0.6049 0.092 Uiso 1 1 calc R . .
C35 C 0.1212(4) 0.7989(5) 0.5265(4) 0.073(4) Uani 1 1 d G . .
H35A H 0.1089 0.8934 0.5195 0.088 Uiso 1 1 calc R . .
C36 C 0.1456(4) 0.7123(8) 0.4856(3) 0.075(4) Uani 1 1 d G . .
H36A H 0.1496 0.7488 0.4514 0.090 Uiso 1 1 calc R . .
C37 C 0.1640(4) 0.5710(8) 0.4960(2) 0.058(3) Uani 1 1 d G . .
H37A H 0.1803 0.5130 0.4687 0.070 Uiso 1 1 calc R . .
C38 C 0.1770(4) 0.2405(6) 0.50044(19) 0.041(2) Uani 1 1 d G . .
C39 C 0.1025(3) 0.2065(8) 0.4815(3) 0.065(3) Uani 1 1 d G . .
H39A H 0.0602 0.2339 0.5006 0.077 Uiso 1 1 calc R . .
C40 C 0.0912(3) 0.1314(8) 0.4340(3) 0.078(4) Uani 1 1 d G . .
H40A H 0.0414 0.1086 0.4214 0.094 Uiso 1 1 calc R . .
C41 C 0.1544(5) 0.0903(7) 0.4055(2) 0.062(3) Uani 1 1 d G . .
H41A H 0.1468 0.0401 0.3737 0.075 Uiso 1 1 calc R . .
C42 C 0.2288(4) 0.1243(7) 0.4244(2) 0.064(3) Uani 1 1 d G . .
H42A H 0.2711 0.0969 0.4053 0.077 Uiso 1 1 calc R . .
C43 C 0.2401(3) 0.1994(7) 0.4719(2) 0.057(3) Uani 1 1 d G . .
H43A H 0.2900 0.2222 0.4845 0.069 Uiso 1 1 calc R . .
C50 C 0.780(2) 0.496(3) 0.7205(8) 0.185(14) Uiso 0.390(4) 1 d PDU A 1
H50 H 0.8257 0.5567 0.7268 0.222 Uiso 0.390(4) 1 calc PR A 1
Cl1 Cl 0.7231(16) 0.580(2) 0.6737(8) 0.216(7) Uani 0.390(4) 1 d PDU A 1
Cl2 Cl 0.7382(15) 0.483(2) 0.7797(6) 0.224(7) Uani 0.390(4) 1 d PDU A 1
Cl3 Cl 0.8127(12) 0.338(2) 0.7009(9) 0.248(7) Uani 0.390(4) 1 d PDU A 1
C50' C 0.7857(19) 0.552(4) 0.7218(10) 0.181(15) Uiso 0.276(9) 1 d PDU B 2
H50' H 0.8173 0.6357 0.7307 0.217 Uiso 0.276(9) 1 calc PR B 2
Cl1' Cl 0.7021(16) 0.574(3) 0.7530(12) 0.236(8) Uani 0.276(9) 1 d PDU B 2
Cl2' Cl 0.8367(15) 0.410(4) 0.7451(14) 0.249(9) Uani 0.276(9) 1 d PDU B 2
Cl3' Cl 0.774(2) 0.550(4) 0.6544(9) 0.212(8) Uani 0.276(9) 1 d PDU B 2
C50" C 0.7780(16) 0.574(4) 0.7160(8) 0.183(14) Uiso 0.334(9) 1 d PDU C 3
H50" H 0.8045 0.6650 0.7115 0.219 Uiso 0.334(9) 1 calc PR C 3
Cl1" Cl 0.6823(12) 0.608(3) 0.7067(11) 0.219(8) Uani 0.334(9) 1 d PDU C 3
Cl2" Cl 0.8026(15) 0.518(3) 0.7787(7) 0.211(7) Uani 0.334(9) 1 d PDU C 3
Cl3" Cl 0.8088(14) 0.466(4) 0.6675(9) 0.228(8) Uani 0.334(9) 1 d PDU C 3

loop_
_atom_site_aniso_label
_atom_site_aniso_U_11
_atom_site_aniso_U_22
_atom_site_aniso_U_33
_atom_site_aniso_U_23
_atom_site_aniso_U_13
_atom_site_aniso_U_12
Ru 0.0455(5) 0.0187(3) 0.0305(4) -0.0004(4) 0.0076(3) 0.0015(4)
Cl 0.0742(19) 0.0188(11) 0.0620(18) -0.0038(11) 0.0064(15) 0.0027(13)
P1 0.0457(16) 0.0281(12) 0.0288(12) -0.0041(12) 0.0063(11) 0.0015(13)
P2 0.0475(16) 0.0311(13) 0.0337(13) 0.0007(12) 0.0071(12) -0.0026(13)
S1 0.0579(18) 0.0383(13) 0.0400(14) 0.0019(11) 0.0152(13) 0.0021(13)
C2 0.051(6) 0.028(5) 0.036(5) 0.000(4) 0.004(5) 0.016(5)
N3 0.064(6) 0.019(4) 0.051(5) -0.004(4) 0.017(4) 0.009(4)
C4 0.085(9) 0.046(7) 0.084(9) -0.019(6) 0.014(7) 0.016(6)
C5 0.067(7) 0.037(6) 0.070(7) 0.014(6) 0.012(6) 0.005(6)
C6 0.058(7) 0.039(6) 0.035(6) -0.008(5) 0.004(5) 0.007(5)
O6 0.101(7) 0.059(5) 0.051(4) 0.014(4) 0.033(4) 0.016(5)
C8 0.055(7) 0.028(5) 0.038(6) -0.004(4) 0.006(5) 0.006(5)
C9 0.059(7) 0.043(5) 0.043(5) 0.003(5) 0.007(5) 0.009(6)
C10 0.088(10) 0.045(6) 0.063(7) 0.014(6) 0.017(7) 0.008(7)
C11 0.105(10) 0.069(8) 0.032(6) 0.024(6) 0.018(6) 0.021(8)
C12 0.092(9) 0.071(9) 0.028(6) 0.008(5) -0.005(6) 0.020(7)
C13 0.062(7) 0.048(7) 0.043(6) -0.009(5) 0.011(5) -0.003(5)
C14 0.041(6) 0.022(5) 0.056(7) 0.000(5) 0.002(5) 0.000(5)
C15 0.052(7) 0.053(6) 0.048(6) 0.002(5) 0.006(5) 0.007(5)
C16 0.063(7) 0.053(6) 0.044(6) -0.008(6) 0.014(5) 0.004(7)
C17 0.071(8) 0.055(6) 0.052(7) 0.011(6) 0.026(6) 0.026(7)
C18 0.056(8) 0.125(11) 0.069(8) -0.035(8) -0.008(6) 0.030(8)
C19 0.062(8) 0.070(8) 0.056(7) -0.016(6) 0.008(6) 0.022(7)
C20 0.051(7) 0.021(5) 0.035(5) -0.008(4) 0.004(5) 0.004(4)
C21 0.059(7) 0.044(6) 0.044(6) 0.005(5) 0.012(5) -0.009(5)
C22 0.076(9) 0.055(8) 0.078(9) 0.009(7) 0.016(7) -0.021(7)
C23 0.092(10) 0.032(7) 0.089(9) -0.010(6) -0.006(8) -0.022(6)
C24 0.092(10) 0.050(7) 0.057(7) -0.021(6) 0.004(7) -0.013(7)
C25 0.079(8) 0.029(6) 0.056(6) -0.015(5) 0.022(6) -0.006(5)
C26 0.055(7) 0.051(7) 0.037(6) -0.002(5) 0.007(5) -0.010(6)
C27 0.055(7) 0.064(8) 0.042(6) 0.010(5) 0.001(5) 0.002(6)
C28 0.057(8) 0.081(9) 0.051(7) -0.003(6) 0.014(6) -0.006(7)
C29 0.067(8) 0.077(9) 0.045(6) 0.014(6) 0.006(6) -0.021(7)
C30 0.088(9) 0.054(7) 0.053(7) 0.022(6) 0.021(6) -0.015(7)
C31 0.052(7) 0.053(6) 0.048(6) -0.008(6) 0.002(5) -0.001(6)
C32 0.032(6) 0.039(6) 0.050(6) 0.006(5) 0.001(5) 0.009(5)
C33 0.056(7) 0.048(6) 0.061(7) 0.001(5) 0.008(6) 0.014(6)
C34 0.092(10) 0.046(8) 0.092(10) -0.006(7) 0.000(8) 0.031(7)
C35 0.068(9) 0.044(7) 0.107(11) 0.009(7) -0.015(8) 0.015(6)
C36 0.058(8) 0.089(9) 0.079(9) 0.043(8) 0.001(7) 0.003(7)
C37 0.077(9) 0.044(7) 0.054(7) 0.007(5) 0.005(6) 0.012(6)
C38 0.053(7) 0.043(6) 0.028(5) 0.001(4) 0.008(5) 0.010(5)
C39 0.045(7) 0.083(8) 0.065(8) -0.003(6) -0.004(6) 0.002(6)
C40 0.060(8) 0.115(11) 0.055(7) -0.027(8) -0.036(6) 0.005(8)
C41 0.085(10) 0.058(7) 0.042(6) -0.010(5) -0.016(7) 0.011(7)
C42 0.063(8) 0.080(9) 0.047(6) -0.014(6) -0.015(6) 0.027(7)
C43 0.055(7) 0.073(8) 0.042(6) -0.012(6) -0.009(5) -0.002(6)
Cl1 0.241(16) 0.248(14) 0.155(13) 0.040(12) -0.021(12) -0.015(14)
Cl2 0.225(16) 0.301(16) 0.146(11) 0.075(11) 0.025(12) -0.035(14)
Cl3 0.263(15) 0.303(17) 0.177(14) 0.001(13) -0.018(13) 0.032(15)
Cl1' 0.228(17) 0.296(18) 0.182(16) 0.068(15) -0.014(15) 0.010(16)
Cl2' 0.251(17) 0.285(19) 0.207(17) 0.024(15) -0.038(15) 0.035(16)
Cl3' 0.216(18) 0.252(18) 0.163(15) 0.048(14) -0.041(14) -0.013(16)
Cl1" 0.195(15) 0.261(16) 0.198(17) 0.025(15) -0.031(13) 0.015(14)
Cl2" 0.210(15) 0.282(16) 0.138(12) 0.013(12) -0.020(13) 0.012(15)
Cl3" 0.227(16) 0.260(18) 0.196(15) -0.032(14) -0.009(14) 0.015(15)

loop_
_atom_type_symbol
_atom_type_description
_atom_type_scat_dispersion_real
_atom_type_scat_dispersion_imag
_atom_type_scat_source
C C 0.0033 0.0016 'International Tables Vol C Tables 4.2.6.8 and 6.1.1.4'
H H 0.0000 0.0000 'International Tables Vol C Tables 4.2.6.8 and 6.1.1.4'
N N 0.0061 0.0033 'International Tables Vol C Tables 4.2.6.8 and 6.1.1.4'
O O 0.0106 0.0060 'International Tables Vol C Tables 4.2.6.8 and 6.1.1.4'
P P 0.1023 0.0942 'International Tables Vol C Tables 4.2.6.8 and 6.1.1.4'
S S 0.1246 0.1234 'International Tables Vol C Tables 4.2.6.8 and 6.1.1.4'
Cl Cl 0.1484 0.1585 'International Tables Vol C Tables 4.2.6.8 and 6.1.1.4'
Ru Ru -1.2594 0.8363 'International Tables Vol C Tables 4.2.6.8 and 6.1.1.4'

loop_
_geom_angle_atom_site_label_1
_geom_angle_atom_site_label_2
_geom_angle_atom_site_label_3
_geom_angle
C6 Ru C2 103.5(4)
C6 Ru P2 89.4(3)
C2 Ru P2 92.0(3)
C6 Ru P1 89.5(3)
C2 Ru P1 90.5(3)
P2 Ru P1 177.44(9)
C6 Ru Cl 105.4(3)
C2 Ru Cl 151.1(3)
P2 Ru Cl 88.44(10)
P1 Ru Cl 89.67(10)
C6 Ru S1 144.9(3)
C2 Ru S1 41.4(3)
P2 Ru S1 91.35(9)
P1 Ru S1 90.90(8)
Cl Ru S1 109.71(8)
C14 P1 C8 102.9(3)
C14 P1 C20 102.1(3)
C8 P1 C20 104.6(3)
C14 P1 Ru 117.4(2)
C8 P1 Ru 116.1(2)
C20 P1 Ru 112.0(2)
C32 P2 C38 103.1(3)
C32 P2 C26 105.3(3)
C38 P2 C26 101.8(3)
C32 P2 Ru 110.7(2)
C38 P2 Ru 118.1(2)
C26 P2 Ru 116.2(2)
C2 S1 Ru 50.2(3)
N3 C2 S1 129.3(7)
N3 C2 Ru 142.3(7)
S1 C2 Ru 88.3(4)
C2 N3 C4 122.8(8)
C2 N3 C5 121.0(8)
C4 N3 C5 116.2(8)
O6 C6 Ru 176.0(8)
C9 C8 C13 120.0
C9 C8 P1 118.0(4)
C13 C8 P1 121.9(4)
C8 C9 C10 120.0
C11 C10 C9 120.0
C10 C11 C12 120.0
C13 C12 C11 120.0
C12 C13 C8 120.0
C15 C14 C19 120.0
C15 C14 P1 121.2(4)
C19 C14 P1 118.8(4)
C16 C15 C14 120.0
C15 C16 C17 120.0
C16 C17 C18 120.0
C17 C18 C19 120.0
C18 C19 C14 120.0
C21 C20 C25 120.0
C21 C20 P1 120.2(3)
C25 C20 P1 119.4(3)
C20 C21 C22 120.0
C21 C22 C23 120.0
C22 C23 C24 120.0
C25 C24 C23 120.0
C24 C25 C20 120.0
C27 C26 C31 120.0
C27 C26 P2 122.2(4)
C31 C26 P2 117.8(4)
C26 C27 C28 120.0
C29 C28 C27 120.0
C28 C29 C30 120.0
C31 C30 C29 120.0
C30 C31 C26 120.0
C33 C32 C37 120.0
C33 C32 P2 119.0(4)
C37 C32 P2 120.6(4)
C32 C33 C34 120.0
C35 C34 C33 120.0
C36 C35 C34 120.0
C37 C36 C35 120.0
C36 C37 C32 120.0
C39 C38 C43 120.0
C39 C38 P2 121.0(4)
C43 C38 P2 119.0(4)
C40 C39 C38 120.0
C39 C40 C41 120.0
C40 C41 C42 120.0
C43 C42 C41 120.0
C42 C43 C38 120.0
Cl3 C50 Cl2 110.7(15)
Cl3 C50 Cl1 114.0(15)
Cl2 C50 Cl1 112.7(15)
Cl2' C50' Cl3' 111.8(15)
Cl2' C50' Cl1' 112.4(15)
Cl3' C50' Cl1' 113.6(16)
Cl1" C50" Cl2" 112.8(15)
Cl1" C50" Cl3" 110.7(14)
Cl2" C50" Cl3" 113.9(15)

loop_
_geom_bond_atom_site_label_1
_geom_bond_atom_site_label_2
_geom_bond_distance
Ru C6 1.828(10)
Ru C2 1.959(8)
Ru P2 2.374(3)
Ru P1 2.379(3)
Ru Cl 2.468(2)
Ru S1 2.548(2)
P1 C14 1.829(5)
P1 C8 1.835(5)
P1 C20 1.841(5)
P2 C32 1.828(5)
P2 C38 1.843(5)
P2 C26 1.844(5)
S1 C2 1.687(9)
C2 N3 1.292(10)
N3 C4 1.461(11)
N3 C5 1.475(11)
C6 O6 1.145(10)
C8 C9 1.3900
C8 C13 1.3900
C9 C10 1.3900
C10 C11 1.3900
C11 C12 1.3900
C12 C13 1.3900
C14 C15 1.3900
C14 C19 1.3900
C15 C16 1.3900
C16 C17 1.3900
C17 C18 1.3900
C18 C19 1.3900
C20 C21 1.3900
C20 C25 1.3900
C21 C22 1.3900
C22 C23 1.3900
C23 C24 1.3900
C24 C25 1.3900
C26 C27 1.3900
C26 C31 1.3900
C27 C28 1.3900
C28 C29 1.3900
C29 C30 1.3900
C30 C31 1.3900
C32 C33 1.3900
C32 C37 1.3900
C33 C34 1.3900
C34 C35 1.3900
C35 C36 1.3900
C36 C37 1.3900
C38 C39 1.3900
C38 C43 1.3900
C39 C40 1.3900
C40 C41 1.3900
C41 C42 1.3900
C42 C43 1.3900
C50 Cl3 1.680(16)
C50 Cl2 1.685(16)
C50 Cl1 1.691(16)
C50' Cl2' 1.689(17)
C50' Cl3' 1.690(17)
C50' Cl1' 1.691(16)
C50" Cl1" 1.692(16)
C50" Cl2" 1.693(17)
C50" Cl3" 1.693(16)
